data_7160018
loop_
_publ_author_name
'Wang, Xue-Long'
'Yang, Yi'
'Jiang, Yan'

_publ_section_title
;
 In(OTf)<sub>3</sub>-catalyzed formal (4 + 3) cycloaddition reactions of
 3-benzylideneindoline-2-thiones with 2-indolylmethanols.
;
_journal_issue 29
_journal_name_full 'Organic &amp; biomolecular chemistry'
_journal_page_first 5902
_journal_page_last 5906
_journal_paper_doi 10.1039/d4ob00897a
_journal_volume 22
_journal_year 2024
_chemical_formula_moiety 'C36 H26 N2 S'
_chemical_formula_sum 'C36 H26 N2 S'
_chemical_formula_weight 518.65
_space_group_crystal_system monoclinic
_space_group_IT_number 14
_space_group_name_Hall '-P 2yn'
_space_group_name_H-M_alt 'P 1 21/n 1'
_atom_sites_solution_hydrogens geom
_atom_sites_solution_primary dual
_audit_creation_date 2023-11-02
_audit_creation_method
;
Olex2 1.5-beta
(compiled 2022.04.07 svn.rca3783a0 for OlexSys, GUI svn.r6439)
;
_audit_update_record
;
2024-05-29 deposited with the CCDC.	2024-07-02 downloaded from the CCDC.
;
_cell_angle_alpha 90
_cell_angle_beta 98.7160(10)
_cell_angle_gamma 90
_cell_formula_units_Z 4
_cell_length_a 14.11660(10)
_cell_length_b 13.15070(10)
_cell_length_c 14.17090(10)
_cell_measurement_reflns_used 9031
_cell_measurement_temperature 100.00(16)
_cell_measurement_theta_max 74.0380
_cell_measurement_theta_min 3.1750
_cell_volume 2600.35(3)
_computing_cell_refinement 'CrysAlisPro 1.171.39.33c (Rigaku OD, 2017)'
_computing_data_collection 'CrysAlisPro 1.171.39.33c (Rigaku OD, 2017)'
_computing_data_reduction 'CrysAlisPro 1.171.39.33c (Rigaku OD, 2017)'
_computing_molecular_graphics 'Olex2 1.5-beta (Dolomanov et al., 2009)'
_computing_publication_material 'Olex2 1.5-beta (Dolomanov et al., 2009)'
_computing_structure_refinement 'SHELXL 2018/3 (Sheldrick, 2015)'
_computing_structure_solution 'SHELXT 2014/5 (Sheldrick, 2014)'
_diffrn_ambient_environment N~2~
_diffrn_ambient_temperature 100.00(16)
_diffrn_detector 'CCD plate'
_diffrn_measured_fraction_theta_full 0.998
_diffrn_measured_fraction_theta_max 0.968
_diffrn_measurement_details
;
List of Runs (angles in degrees, time in seconds):

  # Type    Start    End  Width  t~exp~   \w     \q     \k     \f   Frames
#--------------------------------------------------------------------------
  1  \w    -33.00  18.00   0.50    0.50    --    0.00 -82.00-120.00  102
  2  \w    -24.00  30.00   0.50    0.50    --    0.00 -82.00-180.00  108
  3  \w    -16.00  64.00   0.50    0.50    --    0.00  38.00   0.00  160
  4  \w    -45.00 -12.00   0.50    0.50    --    0.00 -77.00 -30.00   66
  5  \w      6.00 127.00   0.50    0.50    --   95.80 -82.00  90.00  242
  6  \w     80.00 170.00   0.50    0.50    --   95.80  45.00-150.00  180
  7  \w     21.00 114.00   0.50    0.50    --   95.80 -45.00 -60.00  186
  8  \w    139.00 185.00   0.50    0.50    --   95.80  45.00-180.00   92
  9  \w      8.00 109.00   0.50    0.50    --   95.80 -61.00  90.00  202
 10  \w     21.00 111.00   0.50    0.50    --   95.80 -61.00 -60.00  180
;
_diffrn_measurement_device 'four-circle diffractometer'
_diffrn_measurement_device_type 'XtaLAB AFC12 (RINC): Kappa single'
_diffrn_measurement_method '\w scans'
_diffrn_orient_matrix_type 'CrysAlisPro convention (1999,Acta A55,543-557)'
_diffrn_orient_matrix_UB_11 -0.0299614000
_diffrn_orient_matrix_UB_12 -0.0537537000
_diffrn_orient_matrix_UB_13 -0.0965234000
_diffrn_orient_matrix_UB_21 0.1001343000
_diffrn_orient_matrix_UB_22 0.0199603000
_diffrn_orient_matrix_UB_23 -0.0266756000
_diffrn_orient_matrix_UB_31 0.0354995000
_diffrn_orient_matrix_UB_32 -0.1021494000
_diffrn_orient_matrix_UB_33 0.0455263000
_diffrn_radiation_monochromator mirror
_diffrn_radiation_probe x-ray
_diffrn_radiation_type 'Cu K\a'
_diffrn_radiation_wavelength 1.54184
_diffrn_reflns_av_R_equivalents 0.0237
_diffrn_reflns_av_unetI/netI 0.0260
_diffrn_reflns_Laue_measured_fraction_full 0.998
_diffrn_reflns_Laue_measured_fraction_max 0.968
_diffrn_reflns_limit_h_max 17
_diffrn_reflns_limit_h_min -15
_diffrn_reflns_limit_k_max 8
_diffrn_reflns_limit_k_min -16
_diffrn_reflns_limit_l_max 15
_diffrn_reflns_limit_l_min -17
_diffrn_reflns_number 13984
_diffrn_reflns_point_group_measured_fraction_full 0.998
_diffrn_reflns_point_group_measured_fraction_max 0.968
_diffrn_reflns_theta_full 67.684
_diffrn_reflns_theta_max 74.327
_diffrn_reflns_theta_min 4.119
_diffrn_source 'Rotating-anode X-ray tube'
_diffrn_source_type 'Rigaku (Cu) X-ray Source'
_exptl_absorpt_coefficient_mu 1.318
_exptl_absorpt_correction_T_max 1.00000
_exptl_absorpt_correction_T_min 0.65954
_exptl_absorpt_correction_type multi-scan
_exptl_absorpt_process_details
;
CrysAlisPro 1.171.39.33c (Rigaku Oxford Diffraction, 2017)
Empirical absorption correction using spherical harmonics,
 implemented in SCALE3 ABSPACK scaling algorithm.
;
_exptl_crystal_colour 'clear light colourless'
_exptl_crystal_density_diffrn 1.325
_exptl_crystal_description block
_exptl_crystal_F_000 1088
_exptl_crystal_size_max 0.13
_exptl_crystal_size_mid 0.12
_exptl_crystal_size_min 0.08
_refine_diff_density_max 0.627
_refine_diff_density_min -0.443
_refine_diff_density_rms 0.052
_refine_ls_extinction_method none
_refine_ls_goodness_of_fit_ref 1.038
_refine_ls_hydrogen_treatment constr
_refine_ls_matrix_type full
_refine_ls_number_parameters 352
_refine_ls_number_reflns 5136
_refine_ls_number_restraints 0
_refine_ls_restrained_S_all 1.038
_refine_ls_R_factor_all 0.0413
_refine_ls_R_factor_gt 0.0391
_refine_ls_shift/su_max 0.001
_refine_ls_shift/su_mean 0.000
_refine_ls_structure_factor_coef Fsqd
_refine_ls_weighting_details 'w=1/[\s^2^(Fo^2^)+(0.0466P)^2^+1.7750P] where P=(Fo^2^+2Fc^2^)/3'
_refine_ls_weighting_scheme calc
_refine_ls_wR_factor_gt 0.0999
_refine_ls_wR_factor_ref 0.1013
_reflns_Friedel_coverage 0.000
_reflns_number_gt 4793
_reflns_number_total 5136
_reflns_threshold_expression 'I > 2\s(I)'
_cod_data_source_file d4ob00897a2.cif
_cod_data_source_block wxl-3
_cod_depositor_comments 'Adding full bibliography for 7160018.cif.'
_cod_database_code 7160018
_shelx_shelxl_version_number 2018/3
_chemical_oxdiff_formula 'C H O N S'
_shelx_space_group_comment
;
The symmetry employed for this shelxl refinement is uniquely defined
by the following loop, which should always be used as a source of
symmetry information in preference to the above space-group names.
They are only intended as comments.
;
_olex2_refinement_description
;
1. Fixed Uiso
 At 1.2 times of:
  All C(H) groups, All N(H) groups
2.a Ternary CH refined with riding coordinates:
 C9(H9)
2.b Aromatic/amide H refined with riding coordinates:
 N1(H1), N2(H2), C2(H2A), C3(H3), C4(H4), C5(H5), C11(H11), C12(H12), C13(H13),
  C14(H14), C15(H15), C19(H19), C20(H20), C21(H21), C22(H22), C26(H26),
 C27(H27), C28(H28), C29(H29), C30(H30), C32(H32), C33(H33), C34(H34), C35(H35),
  C36(H36)
;
_olex2_submission_special_instructions 'No special instructions were received'
_oxdiff_exptl_absorpt_empirical_details
;
Empirical correction (ABSPACK) includes:
- Absorption correction using spherical harmonics
- Frame scaling
;
_oxdiff_exptl_absorpt_empirical_full_max 1.462
_oxdiff_exptl_absorpt_empirical_full_min 0.728

loop_
_space_group_symop_operation_xyz
'x, y, z'
'-x+1/2, y+1/2, -z+1/2'
'-x, -y, -z'
'x-1/2, -y-1/2, z-1/2'

loop_
_atom_site_label
_atom_site_type_symbol
_atom_site_fract_x
_atom_site_fract_y
_atom_site_fract_z
_atom_site_U_iso_or_equiv
_atom_site_adp_type
_atom_site_occupancy
_atom_site_site_symmetry_order
_atom_site_calc_flag
_atom_site_refinement_flags_posn
_atom_site_refinement_flags_adp
_atom_site_refinement_flags_occupancy
_atom_site_disorder_assembly
_atom_site_disorder_group
S1 S 0.51965(2) 0.60011(3) 0.12131(2) 0.01747(10) Uani 1 1 d . . . . .
N1 N 0.50883(9) 0.39046(9) 0.12022(9) 0.0187(3) Uani 1 1 d . . . . .
H1 H 0.504404 0.385221 0.057792 0.022 Uiso 1 1 calc R U . . .
N2 N 0.74548(9) 0.70081(9) 0.31215(8) 0.0185(3) Uani 1 1 d . . . . .
H2 H 0.785282 0.732570 0.280062 0.022 Uiso 1 1 calc R U . . .
C1 C 0.51880(10) 0.35197(11) 0.27687(10) 0.0180(3) Uani 1 1 d . . . . .
C2 C 0.52270(11) 0.28523(12) 0.35507(11) 0.0206(3) Uani 1 1 d . . . . .
H2A H 0.530487 0.310737 0.418497 0.025 Uiso 1 1 calc R U . . .
C3 C 0.51500(12) 0.18206(12) 0.33778(12) 0.0250(3) Uani 1 1 d . . . . .
H3 H 0.517919 0.136337 0.390051 0.030 Uiso 1 1 calc R U . . .
C4 C 0.50293(11) 0.14345(12) 0.24441(12) 0.0250(3) Uani 1 1 d . . . . .
H4 H 0.497671 0.072012 0.235079 0.030 Uiso 1 1 calc R U . . .
C5 C 0.49847(11) 0.20604(12) 0.16578(11) 0.0223(3) Uani 1 1 d . . . . .
H5 H 0.489508 0.179454 0.102725 0.027 Uiso 1 1 calc R U . . .
C6 C 0.50778(10) 0.31080(11) 0.18332(10) 0.0186(3) Uani 1 1 d . . . . .
C7 C 0.51803(10) 0.47986(11) 0.17186(10) 0.0177(3) Uani 1 1 d . . . . .
C8 C 0.52387(10) 0.46040(11) 0.26716(10) 0.0174(3) Uani 1 1 d . . . . .
C9 C 0.53196(10) 0.54215(11) 0.34190(10) 0.0171(3) Uani 1 1 d . . . . .
H9 H 0.538846 0.506352 0.404828 0.021 Uiso 1 1 calc R U . . .
C10 C 0.44035(11) 0.60736(11) 0.33585(10) 0.0188(3) Uani 1 1 d . . . . .
C11 C 0.35089(11) 0.56733(13) 0.29885(11) 0.0243(3) Uani 1 1 d . . . . .
H11 H 0.346733 0.500002 0.274280 0.029 Uiso 1 1 calc R U . . .
C12 C 0.26772(12) 0.62429(15) 0.29735(12) 0.0293(4) Uani 1 1 d . . . . .
H12 H 0.207414 0.595688 0.271992 0.035 Uiso 1 1 calc R U . . .
C13 C 0.27255(12) 0.72276(14) 0.33275(12) 0.0304(4) Uani 1 1 d . . . . .
H13 H 0.215760 0.761626 0.332318 0.037 Uiso 1 1 calc R U . . .
C14 C 0.36072(13) 0.76377(13) 0.36866(12) 0.0302(4) Uani 1 1 d . . . . .
H14 H 0.364506 0.831453 0.392361 0.036 Uiso 1 1 calc R U . . .
C15 C 0.44422(12) 0.70677(12) 0.37045(11) 0.0249(3) Uani 1 1 d . . . . .
H15 H 0.504357 0.735938 0.395492 0.030 Uiso 1 1 calc R U . . .
C16 C 0.66507(10) 0.64652(11) 0.27156(10) 0.0170(3) Uani 1 1 d . . . . .
C17 C 0.62122(10) 0.60624(11) 0.34374(10) 0.0164(3) Uani 1 1 d . . . . .
C18 C 0.67674(10) 0.63848(11) 0.43211(10) 0.0170(3) Uani 1 1 d . . . . .
C19 C 0.66686(11) 0.62251(12) 0.52779(10) 0.0201(3) Uani 1 1 d . . . . .
H19 H 0.615850 0.582202 0.544017 0.024 Uiso 1 1 calc R U . . .
C20 C 0.73270(12) 0.66645(12) 0.59837(11) 0.0232(3) Uani 1 1 d . . . . .
H20 H 0.726879 0.655726 0.663538 0.028 Uiso 1 1 calc R U . . .
C21 C 0.80776(11) 0.72647(12) 0.57507(11) 0.0225(3) Uani 1 1 d . . . . .
H21 H 0.851090 0.757038 0.624844 0.027 Uiso 1 1 calc R U . . .
C22 C 0.82024(10) 0.74227(11) 0.48136(10) 0.0189(3) Uani 1 1 d . . . . .
H22 H 0.871960 0.781935 0.465811 0.023 Uiso 1 1 calc R U . . .
C23 C 0.75349(11) 0.69741(11) 0.41009(10) 0.0178(3) Uani 1 1 d . . . . .
C24 C 0.64583(10) 0.64120(11) 0.16316(10) 0.0174(3) Uani 1 1 d . . . . .
C25 C 0.71332(10) 0.56735(11) 0.12250(10) 0.0176(3) Uani 1 1 d . . . . .
C26 C 0.77528(11) 0.50356(11) 0.18110(11) 0.0205(3) Uani 1 1 d . . . . .
H26 H 0.776269 0.505388 0.248257 0.025 Uiso 1 1 calc R U . . .
C27 C 0.83646(11) 0.43638(11) 0.14186(11) 0.0215(3) Uani 1 1 d . . . . .
H27 H 0.879402 0.394144 0.182556 0.026 Uiso 1 1 calc R U . . .
C28 C 0.83400(12) 0.43192(12) 0.04401(12) 0.0248(3) Uani 1 1 d . . . . .
H28 H 0.875095 0.386598 0.017223 0.030 Uiso 1 1 calc R U . . .
C29 C 0.77055(12) 0.49462(12) -0.01535(11) 0.0244(3) Uani 1 1 d . . . . .
H29 H 0.768095 0.491262 -0.082647 0.029 Uiso 1 1 calc R U . . .
C30 C 0.71201(11) 0.56078(12) 0.02330(11) 0.0215(3) Uani 1 1 d . . . . .
H30 H 0.669613 0.603136 -0.017830 0.026 Uiso 1 1 calc R U . . .
C31 C 0.64850(11) 0.74987(11) 0.12264(10) 0.0185(3) Uani 1 1 d . . . . .
C32 C 0.72670(11) 0.78539(12) 0.08310(11) 0.0224(3) Uani 1 1 d . . . . .
H32 H 0.779832 0.741807 0.080125 0.027 Uiso 1 1 calc R U . . .
C33 C 0.72781(12) 0.88411(12) 0.04788(11) 0.0257(3) Uani 1 1 d . . . . .
H33 H 0.782085 0.907467 0.021900 0.031 Uiso 1 1 calc R U . . .
C34 C 0.65077(12) 0.94863(12) 0.05028(11) 0.0254(3) Uani 1 1 d . . . . .
H34 H 0.651009 1.015219 0.024335 0.030 Uiso 1 1 calc R U . . .
C35 C 0.57331(12) 0.91479(12) 0.09103(11) 0.0251(3) Uani 1 1 d . . . . .
H35 H 0.520334 0.958744 0.093492 0.030 Uiso 1 1 calc R U . . .
C36 C 0.57238(11) 0.81697(12) 0.12840(11) 0.0220(3) Uani 1 1 d . . . . .
H36 H 0.519767 0.795493 0.158041 0.026 Uiso 1 1 calc R U . . .

loop_
_atom_site_aniso_label
_atom_site_aniso_U_11
_atom_site_aniso_U_22
_atom_site_aniso_U_33
_atom_site_aniso_U_23
_atom_site_aniso_U_13
_atom_site_aniso_U_12
S1 0.01904(18) 0.01794(19) 0.01488(18) 0.00205(12) 0.00085(13) -0.00010(13)
N1 0.0225(6) 0.0188(6) 0.0146(6) -0.0013(5) 0.0022(5) -0.0001(5)
N2 0.0203(6) 0.0191(6) 0.0162(6) 0.0003(5) 0.0034(5) -0.0032(5)
C1 0.0168(7) 0.0188(7) 0.0182(7) -0.0001(6) 0.0017(5) 0.0000(5)
C2 0.0213(7) 0.0221(7) 0.0187(7) 0.0009(6) 0.0035(6) 0.0000(6)
C3 0.0277(8) 0.0205(8) 0.0270(8) 0.0055(6) 0.0045(6) 0.0015(6)
C4 0.0256(8) 0.0181(7) 0.0319(8) -0.0021(6) 0.0060(6) -0.0003(6)
C5 0.0231(8) 0.0203(8) 0.0237(8) -0.0048(6) 0.0040(6) -0.0002(6)
C6 0.0179(7) 0.0195(7) 0.0183(7) 0.0006(6) 0.0026(5) 0.0006(6)
C7 0.0175(7) 0.0189(7) 0.0165(7) -0.0006(5) 0.0021(5) -0.0014(6)
C8 0.0165(7) 0.0184(7) 0.0173(7) -0.0002(6) 0.0023(5) -0.0006(5)
C9 0.0200(7) 0.0176(7) 0.0137(6) 0.0005(5) 0.0023(5) -0.0009(5)
C10 0.0218(7) 0.0220(7) 0.0132(7) 0.0026(5) 0.0045(5) 0.0011(6)
C11 0.0242(8) 0.0283(8) 0.0209(7) 0.0011(6) 0.0052(6) -0.0016(6)
C12 0.0212(8) 0.0433(10) 0.0234(8) 0.0042(7) 0.0040(6) 0.0021(7)
C13 0.0283(9) 0.0413(10) 0.0235(8) 0.0087(7) 0.0099(6) 0.0144(7)
C14 0.0352(9) 0.0269(9) 0.0301(9) 0.0000(7) 0.0103(7) 0.0096(7)
C15 0.0273(8) 0.0250(8) 0.0227(8) -0.0008(6) 0.0047(6) 0.0020(6)
C16 0.0184(7) 0.0165(7) 0.0159(7) -0.0006(5) 0.0016(5) 0.0007(5)
C17 0.0187(7) 0.0156(7) 0.0150(7) -0.0001(5) 0.0028(5) 0.0011(5)
C18 0.0198(7) 0.0148(7) 0.0162(7) -0.0012(5) 0.0025(5) 0.0010(5)
C19 0.0222(7) 0.0206(7) 0.0178(7) -0.0024(6) 0.0040(6) -0.0026(6)
C20 0.0293(8) 0.0255(8) 0.0146(7) -0.0012(6) 0.0028(6) -0.0018(6)
C21 0.0241(8) 0.0226(8) 0.0198(7) -0.0046(6) -0.0002(6) -0.0021(6)
C22 0.0186(7) 0.0176(7) 0.0204(7) -0.0024(6) 0.0030(6) -0.0036(6)
C23 0.0214(7) 0.0160(7) 0.0160(7) 0.0002(5) 0.0026(5) 0.0021(6)
C24 0.0188(7) 0.0181(7) 0.0152(7) 0.0013(5) 0.0023(5) -0.0008(5)
C25 0.0187(7) 0.0162(7) 0.0180(7) -0.0005(5) 0.0030(5) -0.0031(6)
C26 0.0252(8) 0.0189(7) 0.0173(7) 0.0018(6) 0.0024(6) 0.0002(6)
C27 0.0265(8) 0.0159(7) 0.0213(7) 0.0020(6) 0.0007(6) 0.0007(6)
C28 0.0281(8) 0.0184(7) 0.0292(8) -0.0027(6) 0.0091(6) 0.0008(6)
C29 0.0344(9) 0.0234(8) 0.0164(7) -0.0030(6) 0.0075(6) -0.0068(6)
C30 0.0228(7) 0.0232(8) 0.0179(7) 0.0031(6) 0.0010(6) -0.0017(6)
C31 0.0243(7) 0.0180(7) 0.0125(6) 0.0002(5) 0.0004(5) -0.0019(6)
C32 0.0249(8) 0.0200(7) 0.0225(7) 0.0014(6) 0.0045(6) -0.0015(6)
C33 0.0334(9) 0.0222(8) 0.0216(8) 0.0019(6) 0.0052(6) -0.0067(7)
C34 0.0366(9) 0.0168(7) 0.0205(7) 0.0019(6) -0.0030(6) -0.0037(6)
C35 0.0295(8) 0.0197(8) 0.0239(8) -0.0020(6) -0.0027(6) 0.0032(6)
C36 0.0248(8) 0.0202(7) 0.0205(7) -0.0009(6) 0.0024(6) -0.0009(6)

loop_
_atom_type_symbol
_atom_type_description
_atom_type_scat_dispersion_real
_atom_type_scat_dispersion_imag
_atom_type_scat_source
C C 0.0181 0.0091 'International Tables Vol C Tables 4.2.6.8 and 6.1.1.4'
H H 0.0000 0.0000 'International Tables Vol C Tables 4.2.6.8 and 6.1.1.4'
N N 0.0311 0.0180 'International Tables Vol C Tables 4.2.6.8 and 6.1.1.4'
S S 0.3331 0.5567 'International Tables Vol C Tables 4.2.6.8 and 6.1.1.4'

loop_
_geom_angle_atom_site_label_1
_geom_angle_atom_site_label_2
_geom_angle_atom_site_label_3
_geom_angle
_geom_angle_site_symmetry_1
_geom_angle_site_symmetry_3
_geom_angle_publ_flag
C7 S1 C24 101.75(7) . . ?
C6 N1 H1 125.9 . . ?
C6 N1 C7 108.22(12) . . ?
C7 N1 H1 125.9 . . ?
C16 N2 H2 125.1 . . ?
C23 N2 H2 125.1 . . ?
C23 N2 C16 109.75(12) . . ?
C2 C1 C6 118.91(14) . . ?
C2 C1 C8 134.26(14) . . ?
C6 C1 C8 106.83(12) . . ?
C1 C2 H2A 120.6 . . ?
C3 C2 C1 118.71(14) . . ?
C3 C2 H2A 120.6 . . ?
C2 C3 H3 119.4 . . ?
C2 C3 C4 121.20(15) . . ?
C4 C3 H3 119.4 . . ?
C3 C4 H4 119.0 . . ?
C5 C4 C3 122.01(15) . . ?
C5 C4 H4 119.0 . . ?
C4 C5 H5 121.6 . . ?
C4 C5 C6 116.85(14) . . ?
C6 C5 H5 121.6 . . ?
N1 C6 C1 107.80(13) . . ?
N1 C6 C5 129.89(14) . . ?
C5 C6 C1 122.31(14) . . ?
N1 C7 S1 124.23(11) . . ?
C8 C7 S1 125.17(12) . . ?
C8 C7 N1 110.59(13) . . ?
C1 C8 C9 130.05(13) . . ?
C7 C8 C1 106.54(13) . . ?
C7 C8 C9 123.40(13) . . ?
C8 C9 H9 106.2 . . ?
C8 C9 C10 112.66(12) . . ?
C8 C9 C17 112.66(12) . . ?
C10 C9 H9 106.2 . . ?
C17 C9 H9 106.2 . . ?
C17 C9 C10 112.34(12) . . ?
C11 C10 C9 120.96(13) . . ?
C15 C10 C9 120.91(14) . . ?
C15 C10 C11 118.09(14) . . ?
C10 C11 H11 119.4 . . ?
C12 C11 C10 121.12(16) . . ?
C12 C11 H11 119.4 . . ?
C11 C12 H12 119.9 . . ?
C13 C12 C11 120.16(16) . . ?
C13 C12 H12 119.9 . . ?
C12 C13 H13 120.3 . . ?
C14 C13 C12 119.35(15) . . ?
C14 C13 H13 120.3 . . ?
C13 C14 H14 119.7 . . ?
C13 C14 C15 120.61(16) . . ?
C15 C14 H14 119.7 . . ?
C10 C15 H15 119.7 . . ?
C14 C15 C10 120.65(16) . . ?
C14 C15 H15 119.7 . . ?
N2 C16 C24 116.83(12) . . ?
C17 C16 N2 108.70(12) . . ?
C17 C16 C24 134.44(13) . . ?
C16 C17 C9 131.87(13) . . ?
C16 C17 C18 106.63(13) . . ?
C18 C17 C9 121.48(12) . . ?
C19 C18 C17 132.74(14) . . ?
C19 C18 C23 119.43(13) . . ?
C23 C18 C17 107.83(12) . . ?
C18 C19 H19 120.6 . . ?
C20 C19 C18 118.86(14) . . ?
C20 C19 H19 120.6 . . ?
C19 C20 H20 119.5 . . ?
C19 C20 C21 120.94(14) . . ?
C21 C20 H20 119.5 . . ?
C20 C21 H21 119.2 . . ?
C22 C21 C20 121.51(14) . . ?
C22 C21 H21 119.2 . . ?
C21 C22 H22 121.3 . . ?
C21 C22 C23 117.34(14) . . ?
C23 C22 H22 121.3 . . ?
N2 C23 C18 107.08(12) . . ?
N2 C23 C22 131.01(14) . . ?
C22 C23 C18 121.90(13) . . ?
C16 C24 S1 110.45(10) . . ?
C16 C24 C25 112.51(12) . . ?
C16 C24 C31 108.83(11) . . ?
C25 C24 S1 108.31(10) . . ?
C25 C24 C31 113.29(12) . . ?
C31 C24 S1 103.03(9) . . ?
C26 C25 C24 121.85(13) . . ?
C26 C25 C30 118.12(14) . . ?
C30 C25 C24 120.01(13) . . ?
C25 C26 H26 119.7 . . ?
C25 C26 C27 120.68(14) . . ?
C27 C26 H26 119.7 . . ?
C26 C27 H27 120.0 . . ?
C28 C27 C26 119.93(14) . . ?
C28 C27 H27 120.0 . . ?
C27 C28 H28 120.2 . . ?
C27 C28 C29 119.59(14) . . ?
C29 C28 H28 120.2 . . ?
C28 C29 H29 119.9 . . ?
C30 C29 C28 120.22(14) . . ?
C30 C29 H29 119.9 . . ?
C25 C30 H30 119.3 . . ?
C29 C30 C25 121.43(14) . . ?
C29 C30 H30 119.3 . . ?
C32 C31 C24 121.75(13) . . ?
C32 C31 C36 118.27(14) . . ?
C36 C31 C24 119.94(13) . . ?
C31 C32 H32 119.7 . . ?
C33 C32 C31 120.67(15) . . ?
C33 C32 H32 119.7 . . ?
C32 C33 H33 119.6 . . ?
C34 C33 C32 120.76(15) . . ?
C34 C33 H33 119.6 . . ?
C33 C34 H34 120.5 . . ?
C33 C34 C35 119.10(14) . . ?
C35 C34 H34 120.5 . . ?
C34 C35 H35 119.7 . . ?
C34 C35 C36 120.60(15) . . ?
C36 C35 H35 119.7 . . ?
C31 C36 H36 119.7 . . ?
C35 C36 C31 120.53(15) . . ?
C35 C36 H36 119.7 . . ?

loop_
_geom_bond_atom_site_label_1
_geom_bond_atom_site_label_2
_geom_bond_distance
_geom_bond_site_symmetry_2
_geom_bond_publ_flag
S1 C7 1.7376(15) . ?
S1 C24 1.8699(15) . ?
N1 H1 0.8800 . ?
N1 C6 1.3789(19) . ?
N1 C7 1.3804(19) . ?
N2 H2 0.8800 . ?
N2 C16 1.3897(18) . ?
N2 C23 1.3759(18) . ?
C1 C2 1.408(2) . ?
C1 C6 1.419(2) . ?
C1 C8 1.435(2) . ?
C2 H2A 0.9500 . ?
C2 C3 1.380(2) . ?
C3 H3 0.9500 . ?
C3 C4 1.403(2) . ?
C4 H4 0.9500 . ?
C4 C5 1.379(2) . ?
C5 H5 0.9500 . ?
C5 C6 1.403(2) . ?
C7 C8 1.365(2) . ?
C8 C9 1.501(2) . ?
C9 H9 1.0000 . ?
C9 C10 1.543(2) . ?
C9 C17 1.513(2) . ?
C10 C11 1.395(2) . ?
C10 C15 1.394(2) . ?
C11 H11 0.9500 . ?
C11 C12 1.390(2) . ?
C12 H12 0.9500 . ?
C12 C13 1.387(3) . ?
C13 H13 0.9500 . ?
C13 C14 1.381(3) . ?
C14 H14 0.9500 . ?
C14 C15 1.394(2) . ?
C15 H15 0.9500 . ?
C16 C17 1.379(2) . ?
C16 C24 1.5206(19) . ?
C17 C18 1.4369(19) . ?
C18 C19 1.400(2) . ?
C18 C23 1.405(2) . ?
C19 H19 0.9500 . ?
C19 C20 1.384(2) . ?
C20 H20 0.9500 . ?
C20 C21 1.400(2) . ?
C21 H21 0.9500 . ?
C21 C22 1.381(2) . ?
C22 H22 0.9500 . ?
C22 C23 1.403(2) . ?
C24 C25 1.533(2) . ?
C24 C31 1.543(2) . ?
C25 C26 1.392(2) . ?
C25 C30 1.406(2) . ?
C26 H26 0.9500 . ?
C26 C27 1.408(2) . ?
C27 H27 0.9500 . ?
C27 C28 1.383(2) . ?
C28 H28 0.9500 . ?
C28 C29 1.400(2) . ?
C29 H29 0.9500 . ?
C29 C30 1.370(2) . ?
C30 H30 0.9500 . ?
C31 C32 1.392(2) . ?
C31 C36 1.402(2) . ?
C32 H32 0.9500 . ?
C32 C33 1.392(2) . ?
C33 H33 0.9500 . ?
C33 C34 1.384(2) . ?
C34 H34 0.9500 . ?
C34 C35 1.385(2) . ?
C35 H35 0.9500 . ?
C35 C36 1.392(2) . ?
C36 H36 0.9500 . ?

loop_
_geom_torsion_atom_site_label_1
_geom_torsion_atom_site_label_2
_geom_torsion_atom_site_label_3
_geom_torsion_atom_site_label_4
_geom_torsion
_geom_torsion_site_symmetry_1
_geom_torsion_site_symmetry_2
_geom_torsion_site_symmetry_3
_geom_torsion_site_symmetry_4
_geom_torsion_publ_flag
S1 C7 C8 C1 179.35(11) . . . . ?
S1 C7 C8 C9 0.4(2) . . . . ?
S1 C24 C25 C26 -114.27(13) . . . . ?
S1 C24 C25 C30 64.07(15) . . . . ?
S1 C24 C31 C32 -139.08(12) . . . . ?
S1 C24 C31 C36 43.37(15) . . . . ?
N1 C7 C8 C1 0.45(16) . . . . ?
N1 C7 C8 C9 -178.49(13) . . . . ?
N2 C16 C17 C9 179.41(14) . . . . ?
N2 C16 C17 C18 0.72(16) . . . . ?
N2 C16 C24 S1 -163.38(10) . . . . ?
N2 C16 C24 C25 75.46(16) . . . . ?
N2 C16 C24 C31 -50.95(16) . . . . ?
C1 C2 C3 C4 -0.4(2) . . . . ?
C1 C8 C9 C10 -111.25(17) . . . . ?
C1 C8 C9 C17 120.39(16) . . . . ?
C2 C1 C6 N1 -178.25(13) . . . . ?
C2 C1 C6 C5 1.5(2) . . . . ?
C2 C1 C8 C7 178.55(16) . . . . ?
C2 C1 C8 C9 -2.6(3) . . . . ?
C2 C3 C4 C5 0.2(2) . . . . ?
C3 C4 C5 C6 0.8(2) . . . . ?
C4 C5 C6 N1 178.04(15) . . . . ?
C4 C5 C6 C1 -1.6(2) . . . . ?
C6 N1 C7 S1 -178.38(11) . . . . ?
C6 N1 C7 C8 0.54(16) . . . . ?
C6 C1 C2 C3 -0.4(2) . . . . ?
C6 C1 C8 C7 -1.24(16) . . . . ?
C6 C1 C8 C9 177.61(14) . . . . ?
C7 S1 C24 C16 -61.74(11) . . . . ?
C7 S1 C24 C25 61.89(11) . . . . ?
C7 S1 C24 C31 -177.84(9) . . . . ?
C7 N1 C6 C1 -1.31(16) . . . . ?
C7 N1 C6 C5 178.99(15) . . . . ?
C7 C8 C9 C10 67.43(18) . . . . ?
C7 C8 C9 C17 -60.93(18) . . . . ?
C8 C1 C2 C3 179.80(16) . . . . ?
C8 C1 C6 N1 1.57(16) . . . . ?
C8 C1 C6 C5 -178.71(14) . . . . ?
C8 C9 C10 C11 27.61(18) . . . . ?
C8 C9 C10 C15 -154.79(14) . . . . ?
C8 C9 C17 C16 42.0(2) . . . . ?
C8 C9 C17 C18 -139.46(14) . . . . ?
C9 C10 C11 C12 177.00(14) . . . . ?
C9 C10 C15 C14 -177.13(14) . . . . ?
C9 C17 C18 C19 0.3(2) . . . . ?
C9 C17 C18 C23 -179.17(13) . . . . ?
C10 C9 C17 C16 -86.51(19) . . . . ?
C10 C9 C17 C18 92.01(16) . . . . ?
C10 C11 C12 C13 0.1(2) . . . . ?
C11 C10 C15 C14 0.5(2) . . . . ?
C11 C12 C13 C14 0.6(2) . . . . ?
C12 C13 C14 C15 -0.7(3) . . . . ?
C13 C14 C15 C10 0.1(2) . . . . ?
C15 C10 C11 C12 -0.7(2) . . . . ?
C16 N2 C23 C18 0.66(16) . . . . ?
C16 N2 C23 C22 -178.04(15) . . . . ?
C16 C17 C18 C19 179.16(16) . . . . ?
C16 C17 C18 C23 -0.32(16) . . . . ?
C16 C24 C25 C26 8.11(19) . . . . ?
C16 C24 C25 C30 -173.56(13) . . . . ?
C16 C24 C31 C32 103.67(15) . . . . ?
C16 C24 C31 C36 -73.88(16) . . . . ?
C17 C9 C10 C11 156.14(13) . . . . ?
C17 C9 C10 C15 -26.26(18) . . . . ?
C17 C16 C24 S1 18.8(2) . . . . ?
C17 C16 C24 C25 -102.41(19) . . . . ?
C17 C16 C24 C31 131.18(17) . . . . ?
C17 C18 C19 C20 -178.68(15) . . . . ?
C17 C18 C23 N2 -0.20(16) . . . . ?
C17 C18 C23 C22 178.64(13) . . . . ?
C18 C19 C20 C21 0.4(2) . . . . ?
C19 C18 C23 N2 -179.77(13) . . . . ?
C19 C18 C23 C22 -0.9(2) . . . . ?
C19 C20 C21 C22 -1.4(2) . . . . ?
C20 C21 C22 C23 1.3(2) . . . . ?
C21 C22 C23 N2 178.45(15) . . . . ?
C21 C22 C23 C18 -0.1(2) . . . . ?
C23 N2 C16 C17 -0.88(16) . . . . ?
C23 N2 C16 C24 -179.27(12) . . . . ?
C23 C18 C19 C20 0.8(2) . . . . ?
C24 S1 C7 N1 -112.38(13) . . . . ?
C24 S1 C7 C8 68.86(14) . . . . ?
C24 C16 C17 C9 -2.6(3) . . . . ?
C24 C16 C17 C18 178.71(15) . . . . ?
C24 C25 C26 C27 179.95(13) . . . . ?
C24 C25 C30 C29 -179.16(14) . . . . ?
C24 C31 C32 C33 -179.34(14) . . . . ?
C24 C31 C36 C35 -179.17(13) . . . . ?
C25 C24 C31 C32 -22.29(19) . . . . ?
C25 C24 C31 C36 160.16(13) . . . . ?
C25 C26 C27 C28 -1.3(2) . . . . ?
C26 C25 C30 C29 -0.8(2) . . . . ?
C26 C27 C28 C29 0.1(2) . . . . ?
C27 C28 C29 C30 0.7(2) . . . . ?
C28 C29 C30 C25 -0.4(2) . . . . ?
C30 C25 C26 C27 1.6(2) . . . . ?
C31 C24 C25 C26 132.09(14) . . . . ?
C31 C24 C25 C30 -49.58(18) . . . . ?
C31 C32 C33 C34 -0.8(2) . . . . ?
C32 C31 C36 C35 3.2(2) . . . . ?
C32 C33 C34 C35 2.0(2) . . . . ?
C33 C34 C35 C36 -0.5(2) . . . . ?
C34 C35 C36 C31 -2.1(2) . . . . ?
C36 C31 C32 C33 -1.8(2) . . . . ?
